data_4038021
loop_
_publ_author_name
'Lu, Qing'
'Kole, Goutam Kumar'
'Friedrich, Alexandra'
'M\"uller-Buschbaum, Klaus'
'Liu, Zhiqiang'
'Yu, Xiaoqiang'
'Marder, Todd B.'

_publ_section_title
;
 Comparison Study of the Site-Effect on Regioisomeric Pyridyl-Pyrene
 Conjugates: Synthesis, Structures, and Photophysical Properties.
;
_journal_issue 6
_journal_name_full 'The Journal of organic chemistry'
_journal_page_first 4256
_journal_page_last 4266
_journal_paper_doi 10.1021/acs.joc.9b03421
_journal_volume 85
_journal_year 2020
_chemical_formula_sum 'C21 H13 N'
_chemical_formula_weight 279.32
_space_group_crystal_system monoclinic
_space_group_IT_number 14
_space_group_name_Hall '-P 2ybc'
_space_group_name_H-M_alt 'P 1 21/c 1'
_atom_sites_solution_hydrogens geom
_audit_creation_method SHELXL-2014/7
_cell_angle_alpha 90.000(5)
_cell_angle_beta 96.486(5)
_cell_angle_gamma 90.000(5)
_cell_formula_units_Z 4
_cell_length_a 4.623(5)
_cell_length_b 22.358(5)
_cell_length_c 13.545(5)
_cell_measurement_reflns_used 2782
_cell_measurement_temperature 297(2)
_cell_measurement_theta_max 25.94
_cell_measurement_theta_min 2.37
_cell_volume 1391.1(16)
_computing_cell_refinement 'Bruker SAINT'
_computing_data_collection 'Bruker APEX2'
_computing_data_reduction 'Bruker SAINT'
_computing_molecular_graphics 'Bruker SHELXTL'
_computing_publication_material 'Bruker SHELXTL'
_computing_structure_refinement 'SHELXL-2014/7 (Sheldrick, 2014)'
_computing_structure_solution 'SHELXS-97 (Sheldrick 2008)'
_diffrn_ambient_temperature 297(2)
_diffrn_detector_area_resol_mean 8.3
_diffrn_measured_fraction_theta_full 1.000
_diffrn_measured_fraction_theta_max 0.974
_diffrn_measurement_device_type 'Bruker APEX-II CCD'
_diffrn_measurement_method '\f and \w scans'
_diffrn_radiation_type MoK\a
_diffrn_radiation_wavelength 0.71069
_diffrn_reflns_av_R_equivalents 0.0478
_diffrn_reflns_av_unetI/netI 0.0351
_diffrn_reflns_Laue_measured_fraction_full 1.000
_diffrn_reflns_Laue_measured_fraction_max 0.974
_diffrn_reflns_limit_h_max 6
_diffrn_reflns_limit_h_min -6
_diffrn_reflns_limit_k_max 29
_diffrn_reflns_limit_k_min -28
_diffrn_reflns_limit_l_max 17
_diffrn_reflns_limit_l_min -17
_diffrn_reflns_number 15603
_diffrn_reflns_point_group_measured_fraction_full 1.000
_diffrn_reflns_point_group_measured_fraction_max 0.974
_diffrn_reflns_theta_full 25.240
_diffrn_reflns_theta_max 28.016
_diffrn_reflns_theta_min 1.766
_exptl_absorpt_coefficient_mu 0.077
_exptl_absorpt_correction_T_max 0.999
_exptl_absorpt_correction_T_min 0.991
_exptl_absorpt_correction_type multi-scan
_exptl_absorpt_process_details 'APEX2 Software Suite (Bruker, 2005)'
_exptl_crystal_colour colourless
_exptl_crystal_density_diffrn 1.334
_exptl_crystal_density_meas 1.334
_exptl_crystal_description block
_exptl_crystal_F_000 584
_exptl_crystal_size_max 0.130
_exptl_crystal_size_mid 0.050
_exptl_crystal_size_min 0.010
_refine_diff_density_max 0.266
_refine_diff_density_min -0.228
_refine_diff_density_rms 0.037
_refine_ls_extinction_coef 0.008(3)
_refine_ls_extinction_expression Fc^*^=kFc[1+0.001xFc^2^\l^3^/sin(2\q)]^-1/4^
_refine_ls_extinction_method 'SHELXL-2014/7 (Sheldrick 2014'
_refine_ls_goodness_of_fit_ref 1.026
_refine_ls_hydrogen_treatment constr
_refine_ls_matrix_type full
_refine_ls_number_parameters 200
_refine_ls_number_reflns 3269
_refine_ls_number_restraints 2
_refine_ls_restrained_S_all 1.026
_refine_ls_R_factor_all 0.1083
_refine_ls_R_factor_gt 0.0532
_refine_ls_shift/su_max 0.000
_refine_ls_shift/su_mean 0.000
_refine_ls_structure_factor_coef Fsqd
_refine_ls_weighting_details 'w=1/[\s^2^(Fo^2^)+(0.0844P)^2^+0.2628P] where P=(Fo^2^+2Fc^2^)/3'
_refine_ls_weighting_scheme calc
_refine_ls_wR_factor_gt 0.1479
_refine_ls_wR_factor_ref 0.1866
_reflns_Friedel_coverage 0.000
_reflns_number_gt 1704
_reflns_number_total 3269
_reflns_threshold_expression 'I > 2\s(I)'
_cod_data_source_file jo9b03421_si_001.cif
_cod_data_source_block slq_3_3_1_0m
_cod_depositor_comments 'Adding full bibliography for 4038018--4038031.cif.'
_cod_original_sg_symbol_H-M 'P 21/c'
_cod_database_code 4038021
_shelx_shelxl_version_number 2014/7
_shelx_space_group_comment
; 
The symmetry employed for this shelxl refinement is uniquely defined 
by the following loop, which should always be used as a source of 
symmetry information in preference to the above space-group names. 
They are only intended as comments. 
;
_shelx_estimated_absorpt_t_min 0.990
_shelx_estimated_absorpt_t_max 0.999
_exptl_absorpt_special_details
;
about 5 hours for data collection, 
;

loop_
_space_group_symop_operation_xyz
'x, y, z'
'-x, y+1/2, -z+1/2'
'-x, -y, -z'
'x, -y-1/2, z-1/2'

loop_
_atom_site_label
_atom_site_type_symbol
_atom_site_fract_x
_atom_site_fract_y
_atom_site_fract_z
_atom_site_U_iso_or_equiv
_atom_site_adp_type
_atom_site_occupancy
_atom_site_site_symmetry_order
_atom_site_calc_flag
_atom_site_refinement_flags_posn
_atom_site_refinement_flags_adp
_atom_site_refinement_flags_occupancy
_atom_site_disorder_assembly
_atom_site_disorder_group
C12 C 0.4607(4) 0.12283(8) 0.79487(13) 0.0416(4) Uani 1 1 d . . . . .
C15 C 0.6719(4) 0.16832(8) 0.82058(14) 0.0446(5) Uani 1 1 d . . . . .
C13 C 0.3868(4) 0.08174(8) 0.86820(13) 0.0446(5) Uani 1 1 d . . . . .
C2 C 0.0502(4) 0.03102(8) 0.74402(13) 0.0449(5) Uani 1 1 d . . . . .
C14 C 0.7440(4) 0.20931(8) 0.74675(15) 0.0521(5) Uani 1 1 d . . . . .
C3 C 0.1223(4) 0.07209(9) 0.67292(14) 0.0493(5) Uani 1 1 d . . . . .
H3 H 0.0341 0.0687 0.6080 0.059 Uiso 1 1 calc R U . . .
C16 C 0.8109(4) 0.17263(8) 0.91939(15) 0.0496(5) Uani 1 1 d . . . . .
C21 C -0.1608(4) -0.01819(9) 0.71617(14) 0.0493(5) Uani 1 1 d . U . . .
C1 C 0.1822(4) 0.03712(8) 0.84111(13) 0.0468(5) Uani 1 1 d . . . . .
H1 H 0.1324 0.0106 0.8894 0.056 Uiso 1 1 calc R U . . .
C11 C 0.3222(4) 0.11783(8) 0.69657(13) 0.0452(5) Uani 1 1 d . . . . .
C22 C -0.2238(5) -0.05846(9) 0.78501(16) 0.0580(6) Uani 1 1 d . U . . .
H22 H -0.1357 -0.0559 0.8501 0.070 Uiso 1 1 calc R U . . .
C5 C 0.5981(5) 0.20360(10) 0.64809(16) 0.0605(6) Uani 1 1 d . . . . .
H5 H 0.6426 0.2303 0.5993 0.073 Uiso 1 1 calc R U . . .
C6 C 0.9560(5) 0.25288(9) 0.77392(18) 0.0622(6) Uani 1 1 d . . . . .
H6 H 1.0060 0.2799 0.7265 0.075 Uiso 1 1 calc R U . . .
C4 C 0.3989(5) 0.16082(10) 0.62426(15) 0.0582(6) Uani 1 1 d . . . . .
H4 H 0.3079 0.1588 0.5595 0.070 Uiso 1 1 calc R U . . .
C8 C 1.0201(5) 0.21725(10) 0.94183(17) 0.0615(6) Uani 1 1 d . . . . .
H8 H 1.1123 0.2206 1.0063 0.074 Uiso 1 1 calc R U . . .
C9 C 0.7298(5) 0.13075(10) 0.99137(15) 0.0581(6) Uani 1 1 d . . . . .
H9 H 0.8188 0.1331 1.0564 0.070 Uiso 1 1 calc R U . . .
N1 N -0.2836(5) -0.02144(10) 0.61994(16) 0.0853(7) Uani 1 1 d . U . . .
C10 C 0.5290(5) 0.08819(9) 0.96771(14) 0.0544(5) Uani 1 1 d . . . . .
H10 H 0.4806 0.0622 1.0169 0.065 Uiso 1 1 calc R U . . .
C7 C 1.0913(5) 0.25629(10) 0.8695(2) 0.0671(6) Uani 1 1 d . . . . .
H7 H 1.2328 0.2853 0.8856 0.081 Uiso 1 1 calc R U . . .
C24 C -0.5503(6) -0.10753(12) 0.6636(3) 0.0852(9) Uani 1 1 d . . . . .
H24 H -0.6850 -0.1376 0.6459 0.102 Uiso 1 1 calc R U . . .
C25 C -0.4796(7) -0.06688(13) 0.5961(2) 0.0907(9) Uani 1 1 d . . . . .
H25 H -0.5672 -0.0698 0.5310 0.109 Uiso 1 1 calc R U . . .
C23 C -0.4184(6) -0.10286(12) 0.7576(2) 0.0822(8) Uani 1 1 d . U . . .
H23 H -0.4616 -0.1307 0.8048 0.099 Uiso 1 1 calc R U . . .

loop_
_atom_site_aniso_label
_atom_site_aniso_U_11
_atom_site_aniso_U_22
_atom_site_aniso_U_33
_atom_site_aniso_U_23
_atom_site_aniso_U_13
_atom_site_aniso_U_12
C12 0.0425(10) 0.0399(9) 0.0432(10) 0.0021(8) 0.0079(8) 0.0121(8)
C15 0.0434(10) 0.0402(10) 0.0513(11) -0.0025(8) 0.0101(8) 0.0104(8)
C13 0.0489(11) 0.0434(10) 0.0419(10) 0.0008(8) 0.0065(8) 0.0088(9)
C2 0.0449(11) 0.0419(10) 0.0481(10) 0.0005(8) 0.0060(8) 0.0080(8)
C14 0.0520(12) 0.0451(11) 0.0612(12) 0.0014(9) 0.0154(10) 0.0082(9)
C3 0.0524(12) 0.0534(11) 0.0409(10) 0.0006(8) 0.0005(8) 0.0075(9)
C16 0.0473(11) 0.0482(11) 0.0533(11) -0.0078(9) 0.0054(9) 0.0082(9)
C21 0.0482(11) 0.0461(11) 0.0533(12) -0.0030(9) 0.0047(9) 0.0087(9)
C1 0.0532(11) 0.0423(10) 0.0455(10) 0.0067(8) 0.0092(8) 0.0063(9)
C11 0.0487(11) 0.0450(10) 0.0422(10) 0.0029(8) 0.0066(8) 0.0072(9)
C22 0.0659(14) 0.0555(12) 0.0542(12) -0.0015(10) 0.0139(10) -0.0098(11)
C5 0.0672(14) 0.0558(12) 0.0604(13) 0.0142(10) 0.0154(11) 0.0026(11)
C6 0.0639(14) 0.0462(12) 0.0794(16) 0.0002(11) 0.0207(12) -0.0002(11)
C4 0.0669(14) 0.0619(13) 0.0457(11) 0.0101(10) 0.0062(10) 0.0043(11)
C8 0.0574(13) 0.0586(13) 0.0682(14) -0.0165(11) 0.0058(11) 0.0039(11)
C9 0.0640(14) 0.0647(13) 0.0438(11) -0.0049(10) -0.0024(9) 0.0069(11)
N1 0.0926(16) 0.0757(14) 0.0820(15) -0.0034(11) -0.0150(12) -0.0044(13)
C10 0.0665(14) 0.0549(12) 0.0416(10) 0.0047(9) 0.0053(9) 0.0064(10)
C7 0.0581(14) 0.0555(13) 0.0892(18) -0.0167(12) 0.0144(12) -0.0051(11)
C24 0.0686(17) 0.0608(16) 0.128(3) -0.0307(17) 0.0185(17) -0.0118(13)
C25 0.087(2) 0.0833(19) 0.094(2) -0.0192(16) -0.0228(16) -0.0030(16)
C23 0.093(2) 0.0676(16) 0.093(2) 0.0015(14) 0.0376(16) -0.0109(14)

loop_
_atom_type_symbol
_atom_type_description
_atom_type_scat_dispersion_real
_atom_type_scat_dispersion_imag
_atom_type_scat_source
C C 0.0033 0.0016 'International Tables Vol C Tables 4.2.6.8 and 6.1.1.4'
H H 0.0000 0.0000 'International Tables Vol C Tables 4.2.6.8 and 6.1.1.4'
N N 0.0061 0.0033 'International Tables Vol C Tables 4.2.6.8 and 6.1.1.4'

loop_
_geom_angle_atom_site_label_1
_geom_angle_atom_site_label_2
_geom_angle_atom_site_label_3
_geom_angle
_geom_angle_site_symmetry_1
_geom_angle_site_symmetry_3
_geom_angle_publ_flag
C11 C12 C15 120.72(16) . . ?
C11 C12 C13 119.15(17) . . ?
C15 C12 C13 120.13(17) . . ?
C12 C15 C14 119.74(18) . . ?
C12 C15 C16 120.20(17) . . ?
C14 C15 C16 120.06(19) . . ?
C1 C13 C12 119.17(17) . . ?
C1 C13 C10 122.86(17) . . ?
C12 C13 C10 117.97(18) . . ?
C1 C2 C3 118.24(18) . . ?
C1 C2 C21 121.05(17) . . ?
C3 C2 C21 120.71(17) . . ?
C6 C14 C15 118.4(2) . . ?
C6 C14 C5 123.26(19) . . ?
C15 C14 C5 118.35(19) . . ?
C11 C3 C2 121.88(18) . . ?
C11 C3 H3 119.1 . . ?
C2 C3 H3 119.1 . . ?
C8 C16 C15 118.77(19) . . ?
C8 C16 C9 123.10(19) . . ?
C15 C16 C9 118.12(18) . . ?
N1 C21 C22 121.7(2) . . ?
N1 C21 C2 118.11(18) . . ?
C22 C21 C2 120.20(18) . . ?
C13 C1 C2 122.01(17) . . ?
C13 C1 H1 119.0 . . ?
C2 C1 H1 119.0 . . ?
C3 C11 C12 119.53(17) . . ?
C3 C11 C4 122.72(18) . . ?
C12 C11 C4 117.75(18) . . ?
C21 C22 C23 119.0(2) . . ?
C21 C22 H22 120.5 . . ?
C23 C22 H22 120.5 . . ?
C4 C5 C14 121.72(19) . . ?
C4 C5 H5 119.1 . . ?
C14 C5 H5 119.1 . . ?
C7 C6 C14 121.1(2) . . ?
C7 C6 H6 119.5 . . ?
C14 C6 H6 119.5 . . ?
C5 C4 C11 121.71(19) . . ?
C5 C4 H4 119.1 . . ?
C11 C4 H4 119.1 . . ?
C7 C8 C16 120.8(2) . . ?
C7 C8 H8 119.6 . . ?
C16 C8 H8 119.6 . . ?
C10 C9 C16 121.88(19) . . ?
C10 C9 H9 119.1 . . ?
C16 C9 H9 119.1 . . ?
C21 N1 C25 117.1(2) . . ?
C9 C10 C13 121.68(19) . . ?
C9 C10 H10 119.2 . . ?
C13 C10 H10 119.2 . . ?
C6 C7 C8 120.9(2) . . ?
C6 C7 H7 119.5 . . ?
C8 C7 H7 119.5 . . ?
C23 C24 C25 117.8(3) . . ?
C23 C24 H24 121.1 . . ?
C25 C24 H24 121.1 . . ?
C24 C25 N1 122.6(3) . . ?
C24 C25 H25 118.7 . . ?
N1 C25 H25 118.7 . . ?
C24 C23 C22 121.8(2) . . ?
C24 C23 H23 119.1 . . ?
C22 C23 H23 119.1 . . ?

loop_
_geom_bond_atom_site_label_1
_geom_bond_atom_site_label_2
_geom_bond_distance
_geom_bond_site_symmetry_2
_geom_bond_publ_flag
C12 C11 1.415(2) . ?
C12 C15 1.425(3) . ?
C12 C13 1.423(2) . ?
C15 C14 1.424(3) . ?
C15 C16 1.421(3) . ?
C13 C1 1.395(3) . ?
C13 C10 1.439(3) . ?
C2 C1 1.392(3) . ?
C2 C3 1.398(3) . ?
C2 C21 1.490(3) . ?
C14 C6 1.401(3) . ?
C14 C5 1.433(3) . ?
C3 C11 1.391(3) . ?
C3 H3 0.9300 . ?
C16 C8 1.399(3) . ?
C16 C9 1.432(3) . ?
C21 N1 1.363(3) . ?
C21 C22 1.351(3) . ?
C1 H1 0.9300 . ?
C11 C4 1.445(3) . ?
C22 C23 1.363(3) . ?
C22 H22 0.9300 . ?
C5 C4 1.341(3) . ?
C5 H5 0.9300 . ?
C6 C7 1.375(3) . ?
C6 H6 0.9300 . ?
C4 H4 0.9300 . ?
C8 C7 1.379(3) . ?
C8 H8 0.9300 . ?
C9 C10 1.343(3) . ?
C9 H9 0.9300 . ?
N1 C25 1.376(3) . ?
C10 H10 0.9300 . ?
C7 H7 0.9300 . ?
C24 C23 1.352(4) . ?
C24 C25 1.355(4) . ?
C24 H24 0.9300 . ?
C25 H25 0.9300 . ?
C23 H23 0.9300 . ?

loop_
_geom_torsion_atom_site_label_1
_geom_torsion_atom_site_label_2
_geom_torsion_atom_site_label_3
_geom_torsion_atom_site_label_4
_geom_torsion
_geom_torsion_site_symmetry_1
_geom_torsion_site_symmetry_2
_geom_torsion_site_symmetry_3
_geom_torsion_site_symmetry_4
_geom_torsion_publ_flag
C11 C12 C15 C14 0.2(3) . . . . ?
C13 C12 C15 C14 -179.88(16) . . . . ?
C11 C12 C15 C16 -179.56(16) . . . . ?
C13 C12 C15 C16 0.4(3) . . . . ?
C11 C12 C13 C1 0.7(2) . . . . ?
C15 C12 C13 C1 -179.21(16) . . . . ?
C11 C12 C13 C10 -179.46(16) . . . . ?
C15 C12 C13 C10 0.6(2) . . . . ?
C12 C15 C14 C6 -178.93(16) . . . . ?
C16 C15 C14 C6 0.8(3) . . . . ?
C12 C15 C14 C5 0.5(3) . . . . ?
C16 C15 C14 C5 -179.76(17) . . . . ?
C1 C2 C3 C11 0.7(3) . . . . ?
C21 C2 C3 C11 -178.91(16) . . . . ?
C12 C15 C16 C8 179.10(16) . . . . ?
C14 C15 C16 C8 -0.6(3) . . . . ?
C12 C15 C16 C9 -0.8(3) . . . . ?
C14 C15 C16 C9 179.51(17) . . . . ?
C1 C2 C21 N1 179.62(18) . . . . ?
C3 C2 C21 N1 -0.8(3) . . . . ?
C1 C2 C21 C22 -1.1(3) . . . . ?
C3 C2 C21 C22 178.46(18) . . . . ?
C12 C13 C1 C2 0.8(3) . . . . ?
C10 C13 C1 C2 -178.97(17) . . . . ?
C3 C2 C1 C13 -1.5(3) . . . . ?
C21 C2 C1 C13 178.04(16) . . . . ?
C2 C3 C11 C12 0.9(3) . . . . ?
C2 C3 C11 C4 -179.79(18) . . . . ?
C15 C12 C11 C3 178.38(16) . . . . ?
C13 C12 C11 C3 -1.6(2) . . . . ?
C15 C12 C11 C4 -1.0(2) . . . . ?
C13 C12 C11 C4 179.08(17) . . . . ?
N1 C21 C22 C23 -1.0(3) . . . . ?
C2 C21 C22 C23 179.74(19) . . . . ?
C6 C14 C5 C4 179.1(2) . . . . ?
C15 C14 C5 C4 -0.4(3) . . . . ?
C15 C14 C6 C7 -0.2(3) . . . . ?
C5 C14 C6 C7 -179.6(2) . . . . ?
C14 C5 C4 C11 -0.5(3) . . . . ?
C3 C11 C4 C5 -178.19(19) . . . . ?
C12 C11 C4 C5 1.2(3) . . . . ?
C15 C16 C8 C7 -0.2(3) . . . . ?
C9 C16 C8 C7 179.66(19) . . . . ?
C8 C16 C9 C10 -179.73(19) . . . . ?
C15 C16 C9 C10 0.1(3) . . . . ?
C22 C21 N1 C25 1.3(3) . . . . ?
C2 C21 N1 C25 -179.4(2) . . . . ?
C16 C9 C10 C13 0.9(3) . . . . ?
C1 C13 C10 C9 178.55(18) . . . . ?
C12 C13 C10 C9 -1.3(3) . . . . ?
C14 C6 C7 C8 -0.7(3) . . . . ?
C16 C8 C7 C6 0.8(3) . . . . ?
C23 C24 C25 N1 -0.7(4) . . . . ?
C21 N1 C25 C24 -0.4(4) . . . . ?
C25 C24 C23 C22 1.0(4) . . . . ?
C21 C22 C23 C24 -0.2(4) . . . . ?
